data_4119451
loop_
_publ_author_name
'Keiji Mori'
'Yuki Ichikawa'
'Manato Kobayashi'
'Yukihiro Shibata'
'Masahiro Yamanaka'
'Takahiko Akiyama'

_publ_section_title
;
 Enantioselective Synthesis of Multisubstituted Biaryl Skeleton by Chiral
 Phosphoric Acid Catalyzed Desymmetrization/Kinetic Resolution Sequence
;
_journal_name_full 'Journal of the American Chemical Society'
_journal_page_first 3964
_journal_page_last 3970
_journal_paper_doi 10.1021/ja311902f
_journal_volume 135
_journal_year 2013
_chemical_absolute_configuration ad
_chemical_formula_sum 'C37 H27 Br O5'
_chemical_formula_weight 631.50
_chemical_name_systematic
; 
 ? 
;
_space_group_IT_number 1
_symmetry_cell_setting triclinic
_symmetry_space_group_name_Hall 'P 1'
_symmetry_space_group_name_H-M 'P 1'
_atom_sites_solution_hydrogens geom
_atom_sites_solution_primary direct
_atom_sites_solution_secondary difmap
_audit_creation_method SHELXL-97
_cell_angle_alpha 73.466(4)
_cell_angle_beta 73.382(4)
_cell_angle_gamma 82.855(4)
_cell_formula_units_Z 2
_cell_length_a 10.078(4)
_cell_length_b 10.294(4)
_cell_length_c 15.787(6)
_cell_measurement_reflns_used 6245
_cell_measurement_temperature 123
_cell_measurement_theta_max 27.42
_cell_measurement_theta_min 2.20
_cell_volume 1502.8(10)
_computing_cell_refinement 'APEX2 (Bruker AXS, 2006)'
_computing_data_collection 'APEX2 (Bruker AXS, 2006)'
_computing_data_reduction 'SAINT (Bruker AXS, 2004)'
_computing_molecular_graphics 'XSHEL (Bruker AXS,2002)'
_computing_publication_material 'XCIF (Bruker AXS, 2001)'
_computing_structure_refinement 'SHELXL-97 (Sheldrick, 1997)'
_computing_structure_solution 'SHELXS-97 (Sheldrick, 1997)'
_diffrn_ambient_temperature 123
_diffrn_detector_area_resol_mean 8.333
_diffrn_measured_fraction_theta_full 0.976
_diffrn_measured_fraction_theta_max 0.976
_diffrn_measurement_device_type 'Bruker APEXII CCD area detector'
_diffrn_measurement_method 'phi and omega scans'
_diffrn_radiation_monochromator 'Bruker Helios multilayer confocal mirror'
_diffrn_radiation_source 'Bruker TXS fine-focus rotating anode'
_diffrn_radiation_type MoK\a
_diffrn_radiation_wavelength 0.71073
_diffrn_reflns_av_R_equivalents 0.0419
_diffrn_reflns_av_sigmaI/netI 0.0957
_diffrn_reflns_limit_h_max 13
_diffrn_reflns_limit_h_min -12
_diffrn_reflns_limit_k_max 13
_diffrn_reflns_limit_k_min -13
_diffrn_reflns_limit_l_max 20
_diffrn_reflns_limit_l_min -20
_diffrn_reflns_number 16787
_diffrn_reflns_theta_full 27.51
_diffrn_reflns_theta_max 27.51
_diffrn_reflns_theta_min 1.39
_exptl_absorpt_coefficient_mu 1.411
_exptl_absorpt_correction_T_max 0.8717
_exptl_absorpt_correction_T_min 0.8162
_exptl_absorpt_correction_type empirical
_exptl_absorpt_process_details
;
SADABS Sheldrick 1996
;
_exptl_crystal_colour colorless
_exptl_crystal_density_diffrn 1.395
_exptl_crystal_description block
_exptl_crystal_F_000 648
_exptl_crystal_size_max 0.15
_exptl_crystal_size_mid 0.15
_exptl_crystal_size_min 0.10
_refine_diff_density_max 0.655
_refine_diff_density_min -0.519
_refine_diff_density_rms 0.065
_refine_ls_abs_structure_details 'Flack H D (1983), Acta Cryst. A39, 876-881'
_refine_ls_abs_structure_Flack 0.020(6)
_refine_ls_extinction_method none
_refine_ls_goodness_of_fit_ref 0.983
_refine_ls_hydrogen_treatment constr
_refine_ls_matrix_type full
_refine_ls_number_parameters 779
_refine_ls_number_reflns 12824
_refine_ls_number_restraints 3
_refine_ls_restrained_S_all 0.983
_refine_ls_R_factor_all 0.0605
_refine_ls_R_factor_gt 0.0454
_refine_ls_shift/su_max 0.001
_refine_ls_shift/su_mean 0.000
_refine_ls_structure_factor_coef Fsqd
_refine_ls_weighting_details 'calc w=1/[\s^2^(Fo^2^)+(0.0110P)^2^+0.0000P] where P=(Fo^2^+2Fc^2^)/3'
_refine_ls_weighting_scheme calc
_refine_ls_wR_factor_gt 0.1002
_refine_ls_wR_factor_ref 0.1058
_reflns_number_gt 10333
_reflns_number_total 12824
_reflns_threshold_expression >2sigma(I)
_cod_data_source_file ja311902f_si_005.cif
_cod_data_source_block shelxl
_cod_original_cell_volume 1502.9(10)
_cod_original_sg_symbol_H-M 'P 1 '
_cod_database_code 4119451

loop_
_symmetry_equiv_pos_as_xyz
'x, y, z'

loop_
_atom_site_label
_atom_site_type_symbol
_atom_site_fract_x
_atom_site_fract_y
_atom_site_fract_z
_atom_site_U_iso_or_equiv
_atom_site_adp_type
_atom_site_occupancy
_atom_site_symmetry_multiplicity
_atom_site_calc_flag
_atom_site_refinement_flags
Br1 Br 0.52517(3) 0.44182(3) -0.10170(2) 0.03555(14) Uani 1 1 d .
Br2 Br 0.52474(3) -0.13356(3) 0.80461(2) 0.03239(13) Uani 1 1 d .
C1 C 0.3704(4) 0.2087(5) 0.0029(3) 0.0206(10) Uani 1 1 d .
C2 C 0.4176(4) 0.2948(5) -0.0846(3) 0.0231(10) Uani 1 1 d .
C3 C 0.3847(4) 0.2708(5) -0.1587(3) 0.0240(11) Uani 1 1 d .
H3 H 0.4177 0.3275 -0.2187 0.029 Uiso 1 1 calc R
C4 C 0.3035(4) 0.1635(5) -0.1438(3) 0.0241(10) Uani 1 1 d .
H4 H 0.2804 0.1461 -0.1937 0.029 Uiso 1 1 calc R
C5 C 0.2561(4) 0.0816(5) -0.0563(3) 0.0223(10) Uani 1 1 d .
C6 C 0.2873(4) 0.1015(5) 0.0197(3) 0.0212(10) Uani 1 1 d .
C7 C 0.2269(4) 0.0195(5) 0.1155(3) 0.0263(11) Uani 1 1 d .
C8 C 0.2688(5) -0.1194(5) 0.1427(4) 0.0330(12) Uani 1 1 d .
C9 C 0.2067(5) -0.1929(6) 0.2324(4) 0.0398(14) Uani 1 1 d .
H9 H 0.2334 -0.2860 0.2521 0.048 Uiso 1 1 calc R
C10 C 0.1094(5) -0.1349(7) 0.2921(4) 0.0499(16) Uani 1 1 d .
H10 H 0.0687 -0.1877 0.3522 0.060 Uiso 1 1 calc R
C11 C 0.0696(5) 0.0010(6) 0.2654(3) 0.0386(13) Uani 1 1 d .
H11 H 0.0026 0.0415 0.3075 0.046 Uiso 1 1 calc R
C12 C 0.1276(4) 0.0787(5) 0.1768(3) 0.0287(11) Uani 1 1 d .
C13 C 0.3785(5) -0.1858(5) 0.0787(4) 0.0405(14) Uani 1 1 d .
H13A H 0.4045 -0.2764 0.1127 0.061 Uiso 1 1 calc R
H13B H 0.4603 -0.1306 0.0528 0.061 Uiso 1 1 calc R
H13C H 0.3421 -0.1935 0.0291 0.061 Uiso 1 1 calc R
C14 C 0.0765(5) 0.2235(5) 0.1497(3) 0.0280(11) Uani 1 1 d .
H14A H 0.1385 0.2712 0.0908 0.034 Uiso 1 1 calc R
H14B H -0.0176 0.2271 0.1412 0.034 Uiso 1 1 calc R
C15 C 0.5195(4) 0.1827(5) 0.0983(3) 0.0237(11) Uani 1 1 d .
C16 C 0.5429(4) 0.2368(5) 0.1703(3) 0.0225(10) Uani 1 1 d .
C17 C 0.4461(5) 0.3180(5) 0.2141(3) 0.0258(11) Uani 1 1 d .
H17 H 0.3595 0.3396 0.1994 0.031 Uiso 1 1 calc R
C18 C 0.4729(5) 0.3704(5) 0.2810(3) 0.0262(10) Uani 1 1 d .
C19 C 0.3753(5) 0.4531(6) 0.3284(4) 0.0354(12) Uani 1 1 d .
H19 H 0.2873 0.4747 0.3158 0.042 Uiso 1 1 calc R
C20 C 0.4046(6) 0.5028(6) 0.3922(4) 0.0421(14) Uani 1 1 d .
H20 H 0.3379 0.5590 0.4232 0.050 Uiso 1 1 calc R
C21 C 0.5322(6) 0.4707(6) 0.4113(4) 0.0413(14) Uani 1 1 d .
H21 H 0.5525 0.5072 0.4549 0.050 Uiso 1 1 calc R
C22 C 0.6299(5) 0.3880(6) 0.3694(3) 0.0352(12) Uani 1 1 d .
H22 H 0.7157 0.3660 0.3851 0.042 Uiso 1 1 calc R
C23 C 0.6032(5) 0.3349(5) 0.3025(3) 0.0273(11) Uani 1 1 d .
C24 C 0.6994(5) 0.2488(5) 0.2584(3) 0.0311(11) Uani 1 1 d .
H24 H 0.7853 0.2247 0.2737 0.037 Uiso 1 1 calc R
C25 C 0.6728(4) 0.1986(5) 0.1939(3) 0.0255(11) Uani 1 1 d .
H25 H 0.7389 0.1396 0.1650 0.031 Uiso 1 1 calc R
C26 C 0.0409(4) -0.0201(5) -0.0081(3) 0.0226(10) Uani 1 1 d .
C27 C -0.0218(4) -0.1507(5) 0.0019(3) 0.0222(10) Uani 1 1 d .
C28 C 0.0558(4) -0.2521(4) -0.0318(3) 0.0223(10) Uani 1 1 d .
H28 H 0.1526 -0.2431 -0.0587 0.027 Uiso 1 1 calc R
C29 C -0.0070(4) -0.3717(5) -0.0271(3) 0.0242(10) Uani 1 1 d .
C30 C 0.0684(5) -0.4782(5) -0.0618(3) 0.0303(12) Uani 1 1 d .
H30 H 0.1652 -0.4718 -0.0893 0.036 Uiso 1 1 calc R
C31 C 0.0043(5) -0.5910(5) -0.0566(3) 0.0296(11) Uani 1 1 d .
H31 H 0.0568 -0.6626 -0.0798 0.036 Uiso 1 1 calc R
C32 C -0.1388(5) -0.6011(5) -0.0171(3) 0.0317(11) Uani 1 1 d .
H32 H -0.1834 -0.6784 -0.0151 0.038 Uiso 1 1 calc R
C33 C -0.2149(5) -0.4996(5) 0.0187(3) 0.0309(11) Uani 1 1 d .
H33 H -0.3115 -0.5083 0.0465 0.037 Uiso 1 1 calc R
C34 C -0.1519(5) -0.3838(5) 0.0148(3) 0.0267(11) Uani 1 1 d .
C35 C -0.2283(5) -0.2760(5) 0.0499(3) 0.0297(11) Uani 1 1 d .
H35 H -0.3249 -0.2833 0.0780 0.036 Uiso 1 1 calc R
C36 C -0.1661(5) -0.1626(5) 0.0442(3) 0.0281(11) Uani 1 1 d .
H36 H -0.2188 -0.0919 0.0683 0.034 Uiso 1 1 calc R
C37 C 0.7833(4) 0.1909(5) 0.6798(3) 0.0216(10) Uani 1 1 d .
C38 C 0.6967(4) 0.0863(5) 0.6965(3) 0.0222(10) Uani 1 1 d .
C39 C 0.6456(4) 0.0058(5) 0.7846(3) 0.0234(10) Uani 1 1 d .
C40 C 0.6801(5) 0.0274(5) 0.8577(3) 0.0258(11) Uani 1 1 d .
H40 H 0.6446 -0.0283 0.9177 0.031 Uiso 1 1 calc R
C41 C 0.7662(4) 0.1297(5) 0.8437(3) 0.0250(10) Uani 1 1 d .
H41 H 0.7907 0.1454 0.8937 0.030 Uiso 1 1 calc R
C42 C 0.8165(4) 0.2095(5) 0.7551(3) 0.0219(10) Uani 1 1 d .
C43 C 0.8384(4) 0.2832(5) 0.5854(3) 0.0228(10) Uani 1 1 d .
C44 C 0.7877(5) 0.4175(5) 0.5659(3) 0.0247(11) Uani 1 1 d .
C45 C 0.8466(5) 0.5064(6) 0.4823(3) 0.0339(12) Uani 1 1 d .
H45 H 0.8147 0.5989 0.4689 0.041 Uiso 1 1 calc R
C46 C 0.9525(6) 0.4588(6) 0.4187(4) 0.0431(14) Uani 1 1 d .
H46 H 0.9941 0.5198 0.3620 0.052 Uiso 1 1 calc R
C47 C 0.9975(5) 0.3273(6) 0.4360(3) 0.0386(13) Uani 1 1 d .
H47 H 1.0685 0.2971 0.3904 0.046 Uiso 1 1 calc R
C48 C 0.9421(4) 0.2341(5) 0.5194(3) 0.0268(11) Uani 1 1 d .
C49 C 0.6655(5) 0.4659(5) 0.6323(3) 0.0290(11) Uani 1 1 d .
H49A H 0.5822 0.4204 0.6361 0.035 Uiso 1 1 calc R
H49B H 0.6826 0.4380 0.6938 0.035 Uiso 1 1 calc R
C50 C 0.9955(5) 0.0878(5) 0.5372(3) 0.0360(13) Uani 1 1 d .
H50A H 1.0650 0.0744 0.5718 0.054 Uiso 1 1 calc R
H50B H 1.0378 0.0653 0.4787 0.054 Uiso 1 1 calc R
H50C H 0.9184 0.0289 0.5726 0.054 Uiso 1 1 calc R
C51 C 0.5510(4) 0.1197(5) 0.5983(3) 0.0234(11) Uani 1 1 d .
C52 C 0.5294(4) 0.0744(5) 0.5221(3) 0.0210(10) Uani 1 1 d .
C53 C 0.6281(4) -0.0073(5) 0.4783(3) 0.0235(10) Uani 1 1 d .
H53 H 0.7130 -0.0317 0.4951 0.028 Uiso 1 1 calc R
C54 C 0.6039(4) -0.0548(5) 0.4085(3) 0.0241(10) Uani 1 1 d .
C55 C 0.7036(5) -0.1379(5) 0.3627(3) 0.0283(11) Uani 1 1 d .
H55 H 0.7901 -0.1611 0.3773 0.034 Uiso 1 1 calc R
C56 C 0.6759(6) -0.1851(6) 0.2969(4) 0.0363(12) Uani 1 1 d .
H56 H 0.7432 -0.2416 0.2665 0.044 Uiso 1 1 calc R
C57 C 0.5464(6) -0.1502(6) 0.2737(3) 0.0389(13) Uani 1 1 d .
H57 H 0.5282 -0.1829 0.2278 0.047 Uiso 1 1 calc R
C58 C 0.4508(5) -0.0713(6) 0.3170(3) 0.0342(12) Uani 1 1 d .
H58 H 0.3649 -0.0493 0.3014 0.041 Uiso 1 1 calc R
C59 C 0.4751(5) -0.0196(5) 0.3860(3) 0.0265(11) Uani 1 1 d .
C60 C 0.3771(4) 0.0666(5) 0.4316(3) 0.0256(10) Uani 1 1 d .
H60 H 0.2920 0.0932 0.4156 0.031 Uiso 1 1 calc R
C61 C 0.4037(5) 0.1116(5) 0.4983(3) 0.0262(11) Uani 1 1 d .
H61 H 0.3367 0.1684 0.5287 0.031 Uiso 1 1 calc R
C62 C 1.0325(5) 0.3187(5) 0.7037(3) 0.0256(11) Uani 1 1 d .
C63 C 1.0923(4) 0.4465(5) 0.6920(3) 0.0248(10) Uani 1 1 d .
C64 C 1.0168(4) 0.5498(5) 0.7245(3) 0.0237(10) Uani 1 1 d .
H64 H 0.9208 0.5397 0.7540 0.028 Uiso 1 1 calc R
C65 C 1.0767(5) 0.6708(5) 0.7158(3) 0.0232(10) Uani 1 1 d .
C66 C 1.0002(5) 0.7765(5) 0.7519(3) 0.0268(11) Uani 1 1 d .
H66 H 0.9038 0.7689 0.7805 0.032 Uiso 1 1 calc R
C67 C 1.0638(5) 0.8892(5) 0.7458(3) 0.0321(12) Uani 1 1 d .
H67 H 1.0116 0.9591 0.7711 0.039 Uiso 1 1 calc R
C68 C 1.2055(5) 0.9031(5) 0.7026(3) 0.0330(12) Uani 1 1 d .
H68 H 1.2480 0.9829 0.6982 0.040 Uiso 1 1 calc R
C69 C 1.2834(5) 0.8037(5) 0.6667(4) 0.0335(12) Uani 1 1 d .
H69 H 1.3796 0.8140 0.6383 0.040 Uiso 1 1 calc R
C70 C 1.2198(4) 0.6842(5) 0.6721(3) 0.0239(10) Uani 1 1 d .
C71 C 1.2958(4) 0.5776(5) 0.6356(3) 0.0291(11) Uani 1 1 d .
H71 H 1.3909 0.5875 0.6035 0.035 Uiso 1 1 calc R
C72 C 1.2345(4) 0.4619(5) 0.6459(3) 0.0293(11) Uani 1 1 d .
H72 H 1.2873 0.3910 0.6221 0.035 Uiso 1 1 calc R
C73 C 0.0409(9) 0.4292(5) 0.1855(4) 0.099(3) Uani 1 1 d .
H73A H 0.1070 0.4669 0.1268 0.148 Uiso 1 1 calc R
H73B H 0.0467 0.4754 0.2306 0.148 Uiso 1 1 calc R
H73C H -0.0533 0.4425 0.1776 0.148 Uiso 1 1 calc R
C74 C 0.7221(4) 0.6776(4) 0.6368(3) 0.0407(10) Uani 1 1 d .
H74A H 0.7133 0.6397 0.7025 0.061 Uiso 1 1 calc R
H74B H 0.6931 0.7741 0.6250 0.061 Uiso 1 1 calc R
H74C H 0.8189 0.6672 0.6026 0.061 Uiso 1 1 calc R
O1 O 0.3983(3) 0.2396(3) 0.0767(2) 0.0243(7) Uani 1 1 d .
O2 O 0.5932(3) 0.1058(4) 0.0609(2) 0.0321(8) Uani 1 1 d .
O3 O 0.1809(3) -0.0290(3) -0.0456(2) 0.0268(7) Uani 1 1 d .
O4 O -0.0192(3) 0.0771(4) 0.0117(3) 0.0338(8) Uani 1 1 d .
O5 O 0.6681(3) 0.0576(3) 0.6231(2) 0.0236(7) Uani 1 1 d .
O6 O 0.4787(3) 0.2003(4) 0.6347(2) 0.0306(8) Uani 1 1 d .
O7 O 0.8919(3) 0.3217(3) 0.7446(2) 0.0249(7) Uani 1 1 d .
O8 O 1.0937(3) 0.2183(4) 0.6834(3) 0.0332(8) Uani 1 1 d .
O9 O 0.6376(3) 0.6084(3) 0.60872(18) 0.0367(6) Uani 1 1 d .
O10 O 0.0730(4) 0.2878(3) 0.2168(2) 0.0600(10) Uani 1 1 d .

loop_
_atom_site_aniso_label
_atom_site_aniso_U_11
_atom_site_aniso_U_22
_atom_site_aniso_U_33
_atom_site_aniso_U_23
_atom_site_aniso_U_13
_atom_site_aniso_U_12
Br1 0.0390(3) 0.0386(3) 0.0295(3) -0.0069(2) -0.0040(2) -0.0197(2)
Br2 0.0330(2) 0.0296(3) 0.0339(3) -0.0095(2) -0.0022(2) -0.0119(2)
C1 0.0172(18) 0.023(2) 0.023(2) -0.0100(18) -0.0041(16) 0.0002(17)
C2 0.0176(19) 0.021(3) 0.029(2) -0.005(2) -0.0025(17) -0.0066(17)
C3 0.025(2) 0.030(3) 0.015(2) -0.0052(19) -0.0033(17) -0.0045(19)
C4 0.025(2) 0.025(3) 0.025(2) -0.0080(19) -0.0089(17) -0.0002(17)
C5 0.0199(19) 0.022(2) 0.028(2) -0.0115(18) -0.0056(16) -0.0015(16)
C6 0.0179(18) 0.018(2) 0.026(2) -0.0042(17) -0.0054(15) 0.0001(16)
C7 0.0181(19) 0.034(3) 0.026(2) 0.000(2) -0.0082(17) -0.0076(19)
C8 0.027(2) 0.030(3) 0.039(3) 0.000(2) -0.011(2) -0.006(2)
C9 0.033(3) 0.034(3) 0.044(3) 0.014(2) -0.017(2) -0.008(2)
C10 0.030(2) 0.065(4) 0.035(3) 0.016(3) -0.005(2) -0.008(3)
C11 0.028(2) 0.046(3) 0.029(3) 0.005(2) -0.0043(18) 0.001(2)
C12 0.0166(18) 0.037(3) 0.025(2) 0.005(2) -0.0074(17) -0.0008(18)
C13 0.038(3) 0.032(3) 0.046(3) -0.003(2) -0.012(2) 0.005(2)
C14 0.0232(19) 0.036(3) 0.022(2) -0.0044(18) -0.0059(16) 0.0020(18)
C15 0.023(2) 0.025(3) 0.021(2) 0.0009(19) -0.0096(17) -0.0023(18)
C16 0.025(2) 0.019(2) 0.020(2) 0.0032(17) -0.0068(16) -0.0051(16)
C17 0.025(2) 0.027(3) 0.023(2) 0.0010(18) -0.0115(17) 0.0007(17)
C18 0.033(2) 0.022(2) 0.020(2) 0.0006(17) -0.0072(17) -0.0043(17)
C19 0.036(2) 0.035(3) 0.034(3) -0.007(2) -0.013(2) 0.006(2)
C20 0.054(3) 0.036(3) 0.039(3) -0.016(2) -0.012(2) 0.006(2)
C21 0.060(3) 0.041(3) 0.029(3) -0.010(2) -0.020(2) -0.003(2)
C22 0.045(3) 0.037(3) 0.026(2) -0.004(2) -0.015(2) -0.008(2)
C23 0.029(2) 0.031(3) 0.020(2) 0.0042(18) -0.0103(17) -0.0087(18)
C24 0.026(2) 0.038(3) 0.026(2) 0.002(2) -0.0099(18) -0.0061(19)
C25 0.0200(19) 0.035(3) 0.020(2) 0.0001(18) -0.0086(15) -0.0012(17)
C26 0.0210(19) 0.024(3) 0.025(2) -0.0035(18) -0.0125(16) -0.0014(17)
C27 0.0224(19) 0.017(2) 0.029(2) -0.0004(18) -0.0137(16) -0.0021(17)
C28 0.0218(19) 0.024(2) 0.022(2) -0.0038(17) -0.0098(16) 0.0015(17)
C29 0.026(2) 0.027(3) 0.020(2) -0.0014(17) -0.0109(16) -0.0043(18)
C30 0.038(2) 0.028(3) 0.022(2) -0.0029(19) -0.0077(18) 0.002(2)
C31 0.043(3) 0.019(2) 0.026(2) -0.0024(18) -0.0121(19) -0.002(2)
C32 0.048(3) 0.023(3) 0.030(2) -0.0030(19) -0.022(2) -0.004(2)
C33 0.029(2) 0.023(3) 0.042(3) -0.006(2) -0.0121(19) -0.0058(18)
C34 0.034(2) 0.021(2) 0.026(2) -0.0027(18) -0.0124(17) 0.0017(18)
C35 0.023(2) 0.028(3) 0.038(2) -0.011(2) -0.0071(17) 0.0003(18)
C36 0.028(2) 0.022(2) 0.035(2) -0.0090(19) -0.0078(18) -0.0001(18)
C37 0.0187(18) 0.025(2) 0.019(2) -0.0062(17) -0.0048(15) 0.0069(17)
C38 0.0210(19) 0.025(2) 0.021(2) -0.0049(18) -0.0083(16) 0.0048(18)
C39 0.022(2) 0.022(3) 0.024(2) -0.0057(19) -0.0030(18) -0.0020(18)
C40 0.026(2) 0.022(3) 0.025(2) -0.0029(19) -0.0030(18) -0.0026(19)
C41 0.0244(19) 0.030(3) 0.020(2) -0.0051(19) -0.0090(16) 0.0022(18)
C42 0.0175(18) 0.019(2) 0.025(2) -0.0018(17) -0.0042(15) 0.0019(16)
C43 0.023(2) 0.024(3) 0.021(2) -0.0017(19) -0.0070(17) -0.0051(18)
C44 0.027(2) 0.026(3) 0.018(2) 0.0018(19) -0.0082(17) -0.003(2)
C45 0.042(3) 0.029(3) 0.025(2) 0.000(2) -0.007(2) -0.005(2)
C46 0.048(3) 0.041(3) 0.026(2) 0.007(2) 0.001(2) -0.010(2)
C47 0.034(2) 0.053(3) 0.022(2) -0.008(2) 0.0036(18) -0.008(2)
C48 0.023(2) 0.035(3) 0.024(2) -0.011(2) -0.0048(17) -0.0018(18)
C49 0.030(2) 0.018(2) 0.034(2) -0.0024(18) -0.0064(18) 0.0021(17)
C50 0.030(2) 0.047(3) 0.031(2) -0.014(2) -0.0065(19) 0.005(2)
C51 0.0183(19) 0.021(3) 0.026(2) -0.0015(19) -0.0020(16) -0.0029(17)
C52 0.0216(19) 0.022(2) 0.018(2) 0.0001(17) -0.0073(15) -0.0056(16)
C53 0.026(2) 0.021(2) 0.023(2) -0.0018(17) -0.0100(17) -0.0007(17)
C54 0.027(2) 0.023(2) 0.017(2) 0.0032(16) -0.0066(16) -0.0043(17)
C55 0.034(2) 0.024(2) 0.026(2) -0.0041(18) -0.0096(18) -0.0002(18)
C56 0.047(3) 0.032(3) 0.028(2) -0.0070(19) -0.008(2) -0.001(2)
C57 0.061(3) 0.036(3) 0.023(2) -0.007(2) -0.013(2) -0.009(2)
C58 0.037(2) 0.039(3) 0.028(2) -0.004(2) -0.0124(19) -0.011(2)
C59 0.031(2) 0.028(2) 0.017(2) -0.0007(17) -0.0021(16) -0.0090(17)
C60 0.0224(19) 0.029(2) 0.025(2) -0.0011(18) -0.0109(16) -0.0036(17)
C61 0.025(2) 0.023(2) 0.027(2) -0.0039(18) -0.0022(17) -0.0029(17)
C62 0.025(2) 0.028(3) 0.023(2) -0.0015(19) -0.0098(17) -0.0028(19)
C63 0.028(2) 0.024(3) 0.025(2) -0.0052(18) -0.0130(17) 0.0027(18)
C64 0.0169(18) 0.028(3) 0.023(2) -0.0029(18) -0.0036(15) -0.0031(16)
C65 0.032(2) 0.015(2) 0.020(2) -0.0018(16) -0.0091(16) 0.0041(17)
C66 0.032(2) 0.020(3) 0.026(2) -0.0041(18) -0.0067(18) -0.0014(19)
C67 0.047(3) 0.021(3) 0.029(2) -0.0074(19) -0.012(2) 0.005(2)
C68 0.047(3) 0.020(3) 0.033(2) -0.0028(19) -0.014(2) -0.011(2)
C69 0.029(2) 0.031(3) 0.041(3) -0.005(2) -0.0132(19) -0.0022(19)
C70 0.0216(19) 0.022(2) 0.030(2) -0.0034(18) -0.0125(16) -0.0051(17)
C71 0.0187(19) 0.028(3) 0.040(3) -0.010(2) -0.0058(17) -0.0012(17)
C72 0.022(2) 0.026(3) 0.041(3) -0.010(2) -0.0108(18) 0.0031(18)
C73 0.221(8) 0.043(3) 0.052(3) -0.021(3) -0.072(4) 0.028(4)
C74 0.050(2) 0.026(2) 0.043(2) -0.0049(18) -0.0114(19) -0.0025(18)
O1 0.0206(14) 0.033(2) 0.0218(16) -0.0098(14) -0.0068(12) -0.0011(13)
O2 0.0304(16) 0.036(2) 0.0317(17) -0.0115(15) -0.0129(13) 0.0089(15)
O3 0.0231(14) 0.0228(17) 0.0366(18) -0.0094(14) -0.0075(12) -0.0059(12)
O4 0.0231(14) 0.0213(19) 0.058(2) -0.0121(16) -0.0102(14) -0.0002(13)
O5 0.0229(14) 0.0266(19) 0.0226(16) -0.0071(14) -0.0086(12) 0.0015(13)
O6 0.0323(16) 0.034(2) 0.0294(17) -0.0163(15) -0.0108(13) 0.0082(14)
O7 0.0258(15) 0.0229(17) 0.0259(16) -0.0074(13) -0.0047(12) -0.0039(12)
O8 0.0260(16) 0.0237(19) 0.051(2) -0.0123(15) -0.0109(14) 0.0016(13)
O9 0.0386(15) 0.0276(15) 0.0384(15) -0.0031(12) -0.0099(12) 0.0050(12)
O10 0.117(3) 0.0402(19) 0.0332(16) -0.0122(14) -0.0414(18) 0.0167(19)

loop_
_atom_type_symbol
_atom_type_description
_atom_type_scat_dispersion_real
_atom_type_scat_dispersion_imag
_atom_type_scat_source
C C 0.0033 0.0016 'International Tables Vol C Tables 4.2.6.8 and 6.1.1.4'
H H 0.0000 0.0000 'International Tables Vol C Tables 4.2.6.8 and 6.1.1.4'
O O 0.0106 0.0060 'International Tables Vol C Tables 4.2.6.8 and 6.1.1.4'
Br Br -0.2901 2.4595 'International Tables Vol C Tables 4.2.6.8 and 6.1.1.4'

loop_
_geom_angle_atom_site_label_1
_geom_angle_atom_site_label_2
_geom_angle_atom_site_label_3
_geom_angle
C6 C1 C2 122.2(4)
C6 C1 O1 119.3(4)
C2 C1 O1 118.3(4)
C3 C2 C1 119.6(4)
C3 C2 Br1 120.6(4)
C1 C2 Br1 119.8(4)
C4 C3 C2 119.3(4)
C4 C3 H3 120.4
C2 C3 H3 120.4
C5 C4 C3 119.9(4)
C5 C4 H4 120.0
C3 C4 H4 120.0
C4 C5 O3 117.7(4)
C4 C5 C6 122.7(5)
O3 C5 C6 119.5(4)
C1 C6 C5 116.3(4)
C1 C6 C7 120.9(4)
C5 C6 C7 122.7(4)
C12 C7 C8 120.2(4)
C12 C7 C6 120.0(4)
C8 C7 C6 119.7(4)
C9 C8 C7 117.6(4)
C9 C8 C13 120.8(5)
C7 C8 C13 121.5(4)
C10 C9 C8 122.1(5)
C10 C9 H9 119.0
C8 C9 H9 119.0
C9 C10 C11 120.1(5)
C9 C10 H10 120.0
C11 C10 H10 120.0
C10 C11 C12 120.2(5)
C10 C11 H11 119.9
C12 C11 H11 119.9
C7 C12 C11 119.8(5)
C7 C12 C14 121.9(4)
C11 C12 C14 118.3(4)
C8 C13 H13A 109.5
C8 C13 H13B 109.5
H13A C13 H13B 109.5
C8 C13 H13C 109.5
H13A C13 H13C 109.5
H13B C13 H13C 109.5
O10 C14 C12 110.2(4)
O10 C14 H14A 109.6
C12 C14 H14A 109.6
O10 C14 H14B 109.6
C12 C14 H14B 109.6
H14A C14 H14B 108.1
O2 C15 O1 122.8(4)
O2 C15 C16 127.1(4)
O1 C15 C16 110.1(4)
C17 C16 C25 120.5(5)
C17 C16 C15 122.4(4)
C25 C16 C15 117.1(4)
C16 C17 C18 121.0(4)
C16 C17 H17 119.5
C18 C17 H17 119.5
C19 C18 C17 122.7(5)
C19 C18 C23 118.9(5)
C17 C18 C23 118.3(4)
C20 C19 C18 121.4(5)
C20 C19 H19 119.3
C18 C19 H19 119.3
C19 C20 C21 119.5(5)
C19 C20 H20 120.3
C21 C20 H20 120.3
C22 C21 C20 122.0(5)
C22 C21 H21 119.0
C20 C21 H21 119.0
C21 C22 C23 120.1(5)
C21 C22 H22 120.0
C23 C22 H22 120.0
C24 C23 C22 122.2(5)
C24 C23 C18 119.7(5)
C22 C23 C18 118.1(5)
C25 C24 C23 121.7(5)
C25 C24 H24 119.2
C23 C24 H24 119.2
C24 C25 C16 118.8(4)
C24 C25 H25 120.6
C16 C25 H25 120.6
O4 C26 O3 123.9(5)
O4 C26 C27 126.4(4)
O3 C26 C27 109.8(4)
C28 C27 C36 121.0(4)
C28 C27 C26 121.3(4)
C36 C27 C26 117.7(4)
C27 C28 C29 120.5(4)
C27 C28 H28 119.7
C29 C28 H28 119.7
C30 C29 C34 118.7(5)
C30 C29 C28 122.6(4)
C34 C29 C28 118.7(4)
C31 C30 C29 121.0(5)
C31 C30 H30 119.5
C29 C30 H30 119.5
C30 C31 C32 120.1(4)
C30 C31 H31 120.0
C32 C31 H31 120.0
C33 C32 C31 120.3(5)
C33 C32 H32 119.9
C31 C32 H32 119.9
C32 C33 C34 120.8(4)
C32 C33 H33 119.6
C34 C33 H33 119.6
C33 C34 C35 122.1(4)
C33 C34 C29 119.2(4)
C35 C34 C29 118.8(5)
C36 C35 C34 121.5(4)
C36 C35 H35 119.3
C34 C35 H35 119.3
C35 C36 C27 119.5(4)
C35 C36 H36 120.2
C27 C36 H36 120.2
C38 C37 C42 116.9(4)
C38 C37 C43 122.7(4)
C42 C37 C43 120.4(4)
O5 C38 C39 119.8(5)
O5 C38 C37 119.1(4)
C39 C38 C37 120.9(4)
C40 C39 C38 120.7(5)
C40 C39 Br2 119.7(4)
C38 C39 Br2 119.6(4)
C41 C40 C39 120.0(4)
C41 C40 H40 120.0
C39 C40 H40 120.0
C40 C41 C42 118.7(5)
C40 C41 H41 120.7
C42 C41 H41 120.7
C41 C42 C37 122.8(5)
C41 C42 O7 117.1(4)
C37 C42 O7 119.7(4)
C44 C43 C48 120.9(4)
C44 C43 C37 119.0(4)
C48 C43 C37 120.0(4)
C45 C44 C43 119.5(4)
C45 C44 C49 119.5(4)
C43 C44 C49 120.9(4)
C46 C45 C44 119.3(5)
C46 C45 H45 120.3
C44 C45 H45 120.3
C47 C46 C45 121.2(5)
C47 C46 H46 119.4
C45 C46 H46 119.4
C46 C47 C48 121.6(4)
C46 C47 H47 119.2
C48 C47 H47 119.2
C47 C48 C43 117.4(5)
C47 C48 C50 120.4(4)
C43 C48 C50 122.1(4)
O9 C49 C44 114.2(4)
O9 C49 H49A 108.7
C44 C49 H49A 108.7
O9 C49 H49B 108.7
C44 C49 H49B 108.7
H49A C49 H49B 107.6
C48 C50 H50A 109.5
C48 C50 H50B 109.5
H50A C50 H50B 109.5
C48 C50 H50C 109.5
H50A C50 H50C 109.5
H50B C50 H50C 109.5
O6 C51 O5 122.6(5)
O6 C51 C52 126.0(4)
O5 C51 C52 111.4(4)
C53 C52 C61 120.6(4)
C53 C52 C51 120.9(4)
C61 C52 C51 118.4(4)
C52 C53 C54 120.5(4)
C52 C53 H53 119.7
C54 C53 H53 119.7
C55 C54 C53 121.4(4)
C55 C54 C59 119.8(4)
C53 C54 C59 118.8(4)
C56 C55 C54 120.1(5)
C56 C55 H55 120.0
C54 C55 H55 120.0
C55 C56 C57 120.5(5)
C55 C56 H56 119.7
C57 C56 H56 119.7
C58 C57 C56 119.9(5)
C58 C57 H57 120.1
C56 C57 H57 120.1
C57 C58 C59 121.5(5)
C57 C58 H58 119.2
C59 C58 H58 119.2
C54 C59 C60 118.9(4)
C54 C59 C58 118.2(4)
C60 C59 C58 122.9(5)
C61 C60 C59 120.9(4)
C61 C60 H60 119.5
C59 C60 H60 119.5
C60 C61 C52 120.2(4)
C60 C61 H61 119.9
C52 C61 H61 119.9
O8 C62 O7 121.7(5)
O8 C62 C63 126.8(4)
O7 C62 C63 111.5(4)
C64 C63 C72 119.4(5)
C64 C63 C62 122.4(4)
C72 C63 C62 118.1(4)
C63 C64 C65 122.0(4)
C63 C64 H64 119.0
C65 C64 H64 119.0
C64 C65 C66 122.3(4)
C64 C65 C70 118.4(4)
C66 C65 C70 119.2(5)
C67 C66 C65 120.4(4)
C67 C66 H66 119.8
C65 C66 H66 119.8
C66 C67 C68 120.5(4)
C66 C67 H67 119.7
C68 C67 H67 119.7
C69 C68 C67 121.0(5)
C69 C68 H68 119.5
C67 C68 H68 119.5
C68 C69 C70 119.8(4)
C68 C69 H69 120.1
C70 C69 H69 120.1
C65 C70 C71 118.9(4)
C65 C70 C69 119.0(4)
C71 C70 C69 122.2(4)
C72 C71 C70 121.0(4)
C72 C71 H71 119.5
C70 C71 H71 119.5
C71 C72 C63 120.3(4)
C71 C72 H72 119.9
C63 C72 H72 119.9
O10 C73 H73A 109.5
O10 C73 H73B 109.5
H73A C73 H73B 109.5
O10 C73 H73C 109.5
H73A C73 H73C 109.5
H73B C73 H73C 109.5
O9 C74 H74A 109.5
O9 C74 H74B 109.5
H74A C74 H74B 109.5
O9 C74 H74C 109.5
H74A C74 H74C 109.5
H74B C74 H74C 109.5
C15 O1 C1 116.3(3)
C26 O3 C5 117.3(3)
C51 O5 C38 117.2(3)
C62 O7 C42 118.7(3)
C74 O9 C49 112.2(3)
C14 O10 C73 109.8(3)

loop_
_geom_bond_atom_site_label_1
_geom_bond_atom_site_label_2
_geom_bond_distance
Br1 C2 1.884(5)
Br2 C39 1.897(5)
C1 C6 1.388(6)
C1 C2 1.398(6)
C1 O1 1.399(5)
C2 C3 1.394(6)
C3 C4 1.382(7)
C3 H3 0.9500
C4 C5 1.380(6)
C4 H4 0.9500
C5 O3 1.390(6)
C5 C6 1.397(6)
C6 C7 1.498(6)
C7 C12 1.393(6)
C7 C8 1.418(7)
C8 C9 1.403(7)
C8 C13 1.509(7)
C9 C10 1.361(8)
C9 H9 0.9500
C10 C11 1.384(8)
C10 H10 0.9500
C11 C12 1.397(6)
C11 H11 0.9500
C12 C14 1.497(7)
C13 H13A 0.9800
C13 H13B 0.9800
C13 H13C 0.9800
C14 O10 1.391(6)
C14 H14A 0.9900
C14 H14B 0.9900
C15 O2 1.181(5)
C15 O1 1.378(5)
C15 C16 1.484(7)
C16 C17 1.367(6)
C16 C25 1.441(6)
C17 C18 1.416(7)
C17 H17 0.9500
C18 C19 1.410(7)
C18 C23 1.428(6)
C19 C20 1.366(8)
C19 H19 0.9500
C20 C21 1.383(8)
C20 H20 0.9500
C21 C22 1.369(7)
C21 H21 0.9500
C22 C23 1.419(7)
C22 H22 0.9500
C23 C24 1.400(7)
C24 C25 1.366(7)
C24 H24 0.9500
C25 H25 0.9500
C26 O4 1.177(5)
C26 O3 1.368(5)
C26 C27 1.505(6)
C27 C28 1.364(6)
C27 C36 1.421(6)
C28 C29 1.427(6)
C28 H28 0.9500
C29 C30 1.406(6)
C29 C34 1.425(6)
C30 C31 1.370(7)
C30 H30 0.9500
C31 C32 1.402(7)
C31 H31 0.9500
C32 C33 1.374(7)
C32 H32 0.9500
C33 C34 1.398(7)
C33 H33 0.9500
C34 C35 1.423(6)
C35 C36 1.361(7)
C35 H35 0.9500
C36 H36 0.9500
C37 C38 1.390(7)
C37 C42 1.391(7)
C37 C43 1.512(6)
C38 O5 1.385(6)
C38 C39 1.389(6)
C39 C40 1.377(7)
C40 C41 1.377(7)
C40 H40 0.9500
C41 C42 1.391(6)
C41 H41 0.9500
C42 O7 1.405(6)
C43 C44 1.393(6)
C43 C48 1.406(6)
C44 C45 1.390(7)
C44 C49 1.506(6)
C45 C46 1.388(7)
C45 H45 0.9500
C46 C47 1.349(8)
C46 H46 0.9500
C47 C48 1.400(7)
C47 H47 0.9500
C48 C50 1.510(7)
C49 O9 1.420(5)
C49 H49A 0.9900
C49 H49B 0.9900
C50 H50A 0.9800
C50 H50B 0.9800
C50 H50C 0.9800
C51 O6 1.196(5)
C51 O5 1.374(5)
C51 C52 1.485(7)
C52 C53 1.380(6)
C52 C61 1.401(6)
C53 C54 1.415(7)
C53 H53 0.9500
C54 C55 1.410(6)
C54 C59 1.421(6)
C55 C56 1.371(7)
C55 H55 0.9500
C56 C57 1.431(8)
C56 H56 0.9500
C57 C58 1.341(7)
C57 H57 0.9500
C58 C59 1.430(7)
C58 H58 0.9500
C59 C60 1.421(6)
C60 C61 1.366(7)
C60 H60 0.9500
C61 H61 0.9500
C62 O8 1.212(6)
C62 O7 1.379(5)
C62 C63 1.457(7)
C63 C64 1.364(6)
C63 C72 1.416(6)
C64 C65 1.406(7)
C64 H64 0.9500
C65 C66 1.413(6)
C65 C70 1.415(6)
C66 C67 1.361(7)
C66 H66 0.9500
C67 C68 1.402(7)
C67 H67 0.9500
C68 C69 1.363(7)
C68 H68 0.9500
C69 C70 1.427(7)
C69 H69 0.9500
C70 C71 1.422(6)
C71 C72 1.357(7)
C71 H71 0.9500
C72 H72 0.9500
C73 O10 1.426(6)
C73 H73A 0.9800
C73 H73B 0.9800
C73 H73C 0.9800
C74 O9 1.406(5)
C74 H74A 0.9800
C74 H74B 0.9800
C74 H74C 0.9800
